data_7238409
loop_
_publ_author_name
'Luo, Xiaoyan'
'Zhou, Zhiqiang'
'Li, Xin'
'Liang, Xinmiao'
'Ye, Jinxing'

_publ_section_title
;
 Enantioselective organocatalytic phospha-Michael reaction of
 \a,\b-unsaturated aldehydes
;
_journal_issue 4
_journal_name_full 'RSC Advances'
_journal_page_first 698
_journal_paper_doi 10.1039/c1ra00269d
_journal_volume 1
_journal_year 2011
_chemical_absolute_configuration ad
_chemical_formula_sum 'C21 H20 Br O2 P'
_chemical_formula_weight 415.25
_space_group_IT_number 5
_space_group_name_Hall 'C 2y'
_space_group_name_H-M_alt 'C 1 2 1'
_symmetry_cell_setting monoclinic
_symmetry_space_group_name_H-M 'C 1 2 1'
_atom_sites_solution_hydrogens geom
_atom_sites_solution_primary direct
_atom_sites_solution_secondary difmap
_audit_creation_method SHELXL-97
_cell_angle_alpha 90.00
_cell_angle_beta 103.008(5)
_cell_angle_gamma 90.00
_cell_formula_units_Z 4
_cell_length_a 27.703(8)
_cell_length_b 5.8189(16)
_cell_length_c 12.466(3)
_cell_measurement_reflns_used 3302
_cell_measurement_temperature 296(2)
_cell_measurement_theta_max 30.27
_cell_measurement_theta_min 2.50
_cell_volume 1958.0(9)
_computing_cell_refinement 'Bruker SAINT'
_computing_data_collection 'Bruker APEX2'
_computing_data_reduction 'Bruker SAINT'
_computing_molecular_graphics 'Bruker SHELXTL'
_computing_publication_material 'Bruker SHELXTL'
_computing_structure_refinement 'SHELXL-97 (Sheldrick, 1997)'
_computing_structure_solution 'SHELXS-97 (Sheldrick, 1990)'
_diffrn_ambient_temperature 296(2)
_diffrn_measured_fraction_theta_full 0.988
_diffrn_measured_fraction_theta_max 0.988
_diffrn_measurement_device_type 'Bruker APEX-II CCD'
_diffrn_measurement_method '\f and \w scans'
_diffrn_radiation_monochromator graphite
_diffrn_radiation_source 'fine-focus sealed tube'
_diffrn_radiation_type MoK\a
_diffrn_radiation_wavelength 0.71073
_diffrn_reflns_av_R_equivalents 0.0470
_diffrn_reflns_av_sigmaI/netI 0.1105
_diffrn_reflns_limit_h_max 35
_diffrn_reflns_limit_h_min -35
_diffrn_reflns_limit_k_max 7
_diffrn_reflns_limit_k_min -7
_diffrn_reflns_limit_l_max 15
_diffrn_reflns_limit_l_min -12
_diffrn_reflns_number 6706
_diffrn_reflns_theta_full 26.99
_diffrn_reflns_theta_max 26.99
_diffrn_reflns_theta_min 1.51
_diffrn_standards_number 0
_exptl_absorpt_coefficient_mu 2.192
_exptl_absorpt_correction_T_max 0.8983
_exptl_absorpt_correction_T_min 0.5142
_exptl_absorpt_correction_type multi-scan
_exptl_absorpt_process_details sadabs
_exptl_crystal_colour colourless
_exptl_crystal_density_diffrn 1.409
_exptl_crystal_density_method 'not measured'
_exptl_crystal_description prismatic
_exptl_crystal_F_000 848
_exptl_crystal_size_max 0.35
_exptl_crystal_size_mid 0.15
_exptl_crystal_size_min 0.05
_refine_diff_density_max 0.370
_refine_diff_density_min -0.444
_refine_diff_density_rms 0.072
_refine_ls_abs_structure_details 'Flack H D (1983), Acta Cryst. A39, 876-881'
_refine_ls_abs_structure_Flack 0.06(2)
_refine_ls_extinction_method none
_refine_ls_goodness_of_fit_ref 0.971
_refine_ls_hydrogen_treatment constr
_refine_ls_matrix_type full
_refine_ls_number_parameters 228
_refine_ls_number_reflns 4066
_refine_ls_number_restraints 1
_refine_ls_restrained_S_all 0.971
_refine_ls_R_factor_all 0.1013
_refine_ls_R_factor_gt 0.0681
_refine_ls_shift/su_max 0.000
_refine_ls_shift/su_mean 0.000
_refine_ls_structure_factor_coef Fsqd
_refine_ls_weighting_details 'calc w=1/[\s^2^(Fo^2^)+(0.0625P)^2^+5.0189P] where P=(Fo^2^+2Fc^2^)/3'
_refine_ls_weighting_scheme calc
_refine_ls_wR_factor_gt 0.1598
_refine_ls_wR_factor_ref 0.1837
_reflns_number_gt 2564
_reflns_number_total 4066
_reflns_threshold_expression >2sigma(I)
_cod_data_source_file c1ra00269d.txt
_cod_data_source_block mo_dm1195_0m
_cod_depositor_comments
;
The following automatic conversions were performed:

data item '_symmetry_cell_setting' value 'Monoclinic' was changed to
'monoclinic' in accordance with the
/home/saulius/struct/COD-crude-data/automatic-downloads/DataCite-retrospective/RSC/depositions/lib/dictionaries/cif_core.dic
dictionary named 'cif_core.dic' version 2.4.2 last updated on
2011-04-26.

Automatic conversion script
Id: cif_fix_values 6909 2019-04-08 15:41:33Z antanas 
;
_cod_original_cell_volume 1957.9(9)
_cod_original_sg_symbol_H-M C2
_cod_database_code 7238409

loop_
_symmetry_equiv_pos_as_xyz
'x, y, z'
'-x, y, -z'
'x+1/2, y+1/2, z'
'-x+1/2, y+1/2, -z'

loop_
_atom_site_label
_atom_site_type_symbol
_atom_site_fract_x
_atom_site_fract_y
_atom_site_fract_z
_atom_site_U_iso_or_equiv
_atom_site_adp_type
_atom_site_occupancy
_atom_site_symmetry_multiplicity
_atom_site_calc_flag
_atom_site_refinement_flags
P1 P 0.33803(5) 0.0172(2) 0.29774(10) 0.0321(3) Uani 1 1 d .
Br1 Br 0.56431(4) 0.0532(4) 0.14208(10) 0.1351(7) Uani 1 1 d .
C1 C 0.3872(2) 0.2207(9) 0.3558(4) 0.0346(13) Uani 1 1 d .
H1A H 0.3746 0.3749 0.3334 0.042 Uiso 1 1 calc R
C2 C 0.3987(2) 0.2135(10) 0.4827(5) 0.0420(15) Uani 1 1 d .
H2A H 0.3678 0.2174 0.5069 0.050 Uiso 1 1 calc R
H2B H 0.4152 0.0696 0.5075 0.050 Uiso 1 1 calc R
C3 C 0.4306(2) 0.4072(12) 0.5346(6) 0.0499(18) Uani 1 1 d .
H3A H 0.4444 0.3690 0.6110 0.060 Uiso 1 1 calc R
H3B H 0.4579 0.4227 0.4984 0.060 Uiso 1 1 calc R
C4 C 0.4305(2) 0.1794(10) 0.3054(5) 0.0390(14) Uani 1 1 d .
C5 C 0.4413(3) 0.3289(14) 0.2279(6) 0.0567(19) Uani 1 1 d .
H5 H 0.4216 0.4580 0.2080 0.068 Uiso 1 1 calc R
C6 C 0.4809(3) 0.2912(19) 0.1793(6) 0.072(2) Uani 1 1 d .
H6 H 0.4879 0.3954 0.1283 0.087 Uiso 1 1 calc R
C7 C 0.5093(2) 0.1027(18) 0.2063(7) 0.070(2) Uani 1 1 d .
C8 C 0.5004(3) -0.0489(13) 0.2846(7) 0.064(2) Uani 1 1 d .
H8 H 0.5208 -0.1764 0.3036 0.077 Uiso 1 1 calc R
C9 C 0.4616(2) -0.0129(12) 0.3349(6) 0.0502(17) Uani 1 1 d .
H9 H 0.4559 -0.1151 0.3881 0.060 Uiso 1 1 calc R
C10 C 0.32842(17) 0.0412(10) 0.1506(4) 0.0307(11) Uani 1 1 d .
C11 C 0.3435(2) -0.1400(11) 0.0932(5) 0.0475(16) Uani 1 1 d .
H11 H 0.3583 -0.2693 0.1305 0.057 Uiso 1 1 calc R
C12 C 0.3362(3) -0.1259(14) -0.0203(6) 0.059(2) Uani 1 1 d .
H12 H 0.3463 -0.2468 -0.0590 0.071 Uiso 1 1 calc R
C13 C 0.3146(2) 0.0627(14) -0.0760(5) 0.0546(19) Uani 1 1 d .
H13 H 0.3104 0.0711 -0.1520 0.065 Uiso 1 1 calc R
C14 C 0.2991(2) 0.2405(13) -0.0192(6) 0.0550(18) Uani 1 1 d .
H14 H 0.2842 0.3694 -0.0567 0.066 Uiso 1 1 calc R
C15 C 0.3059(2) 0.2263(11) 0.0937(5) 0.0417(15) Uani 1 1 d .
H15 H 0.2948 0.3456 0.1317 0.050 Uiso 1 1 calc R
C16 C 0.28163(19) 0.1145(10) 0.3287(4) 0.0333(12) Uani 1 1 d .
C17 C 0.2413(2) -0.0354(11) 0.3059(5) 0.0476(17) Uani 1 1 d .
H17 H 0.2455 -0.1805 0.2779 0.057 Uiso 1 1 calc R
C18 C 0.1961(2) 0.0234(17) 0.3231(5) 0.0556(16) Uani 1 1 d .
H18 H 0.1697 -0.0791 0.3060 0.067 Uiso 1 1 calc R
C19 C 0.1899(2) 0.2364(13) 0.3661(6) 0.0542(18) Uani 1 1 d .
H19 H 0.1590 0.2773 0.3778 0.065 Uiso 1 1 calc R
C20 C 0.2278(3) 0.3869(13) 0.3915(6) 0.0532(17) Uani 1 1 d .
H20 H 0.2232 0.5284 0.4224 0.064 Uiso 1 1 calc R
C21 C 0.2742(2) 0.3299(11) 0.3713(5) 0.0416(15) Uani 1 1 d .
H21 H 0.3000 0.4358 0.3864 0.050 Uiso 1 1 calc R
O1 O 0.40664(18) 0.6180(8) 0.5305(4) 0.0614(14) Uani 1 1 d .
H1 H 0.3952 0.6533 0.4661 0.092 Uiso 1 1 calc R
O2 O 0.35002(16) -0.2246(7) 0.3348(3) 0.0449(10) Uani 1 1 d .

loop_
_atom_site_aniso_label
_atom_site_aniso_U_11
_atom_site_aniso_U_22
_atom_site_aniso_U_33
_atom_site_aniso_U_23
_atom_site_aniso_U_13
_atom_site_aniso_U_12
P1 0.0336(7) 0.0262(7) 0.0333(7) 0.0011(7) 0.0008(5) 0.0004(7)
Br1 0.0753(6) 0.2210(17) 0.1227(9) -0.0107(11) 0.0513(6) 0.0386(10)
C1 0.040(3) 0.021(3) 0.038(3) 0.002(2) -0.003(2) 0.001(2)
C2 0.042(3) 0.037(3) 0.041(3) -0.001(3) -0.003(3) 0.000(3)
C3 0.048(4) 0.045(4) 0.046(4) -0.013(3) -0.013(3) 0.005(3)
C4 0.037(3) 0.036(3) 0.039(3) 0.001(3) -0.003(2) -0.001(3)
C5 0.052(4) 0.070(5) 0.048(4) 0.016(4) 0.011(3) 0.009(4)
C6 0.044(4) 0.112(7) 0.061(5) 0.022(5) 0.011(4) 0.006(5)
C7 0.033(3) 0.111(7) 0.068(5) -0.019(5) 0.013(3) 0.005(4)
C8 0.037(4) 0.059(6) 0.091(6) -0.019(4) 0.003(4) 0.009(3)
C9 0.050(4) 0.033(4) 0.065(4) 0.000(3) 0.008(3) 0.002(3)
C10 0.028(2) 0.029(3) 0.032(2) 0.000(3) 0.0021(19) -0.004(3)
C11 0.052(4) 0.040(4) 0.047(4) -0.002(3) 0.005(3) 0.013(3)
C12 0.079(5) 0.061(5) 0.043(4) -0.015(4) 0.023(4) 0.008(4)
C13 0.053(4) 0.075(6) 0.035(3) 0.004(4) 0.010(3) -0.004(4)
C14 0.050(4) 0.061(5) 0.050(4) 0.012(4) 0.003(3) 0.013(4)
C15 0.041(3) 0.043(4) 0.041(3) -0.001(3) 0.011(3) 0.010(3)
C16 0.035(3) 0.037(3) 0.025(3) 0.001(2) 0.002(2) -0.001(3)
C17 0.058(4) 0.043(5) 0.041(3) -0.006(3) 0.009(3) -0.012(3)
C18 0.038(3) 0.065(4) 0.062(4) 0.000(5) 0.009(3) -0.013(4)
C19 0.039(3) 0.069(5) 0.059(4) 0.009(4) 0.021(3) 0.002(4)
C20 0.066(5) 0.044(4) 0.056(4) 0.004(3) 0.030(3) 0.004(4)
C21 0.046(3) 0.039(4) 0.044(3) 0.004(3) 0.019(3) -0.003(3)
O1 0.070(3) 0.045(3) 0.058(3) -0.009(2) -0.009(2) 0.011(3)
O2 0.059(3) 0.029(2) 0.043(2) 0.0051(18) 0.0020(19) 0.000(2)

loop_
_atom_type_symbol
_atom_type_description
_atom_type_scat_dispersion_real
_atom_type_scat_dispersion_imag
_atom_type_scat_source
C C 0.0033 0.0016 'International Tables Vol C Tables 4.2.6.8 and 6.1.1.4'
H H 0.0000 0.0000 'International Tables Vol C Tables 4.2.6.8 and 6.1.1.4'
O O 0.0106 0.0060 'International Tables Vol C Tables 4.2.6.8 and 6.1.1.4'
P P 0.1023 0.0942 'International Tables Vol C Tables 4.2.6.8 and 6.1.1.4'
Br Br -0.2901 2.4595 'International Tables Vol C Tables 4.2.6.8 and 6.1.1.4'

loop_
_geom_angle_atom_site_label_1
_geom_angle_atom_site_label_2
_geom_angle_atom_site_label_3
_geom_angle
O2 P1 C16 112.1(3)
O2 P1 C10 111.1(3)
C16 P1 C10 105.1(2)
O2 P1 C1 113.2(2)
C16 P1 C1 108.6(3)
C10 P1 C1 106.2(3)
C4 C1 C2 115.3(4)
C4 C1 P1 109.0(4)
C2 C1 P1 110.6(4)
C4 C1 H1A 107.2
C2 C1 H1A 107.2
P1 C1 H1A 107.2
C3 C2 C1 113.0(5)
C3 C2 H2A 109.0
C1 C2 H2A 109.0
C3 C2 H2B 109.0
C1 C2 H2B 109.0
H2A C2 H2B 107.8
O1 C3 C2 115.0(5)
O1 C3 H3A 108.5
C2 C3 H3A 108.5
O1 C3 H3B 108.5
C2 C3 H3B 108.5
H3A C3 H3B 107.5
C5 C4 C9 117.7(6)
C5 C4 C1 121.0(5)
C9 C4 C1 121.3(5)
C4 C5 C6 121.7(7)
C4 C5 H5 119.2
C6 C5 H5 119.2
C7 C6 C5 119.7(8)
C7 C6 H6 120.2
C5 C6 H6 120.2
C6 C7 C8 120.7(7)
C6 C7 Br1 119.8(7)
C8 C7 Br1 119.4(7)
C7 C8 C9 120.5(7)
C7 C8 H8 119.7
C9 C8 H8 119.7
C8 C9 C4 119.7(7)
C8 C9 H9 120.2
C4 C9 H9 120.2
C15 C10 C11 119.2(5)
C15 C10 P1 122.5(4)
C11 C10 P1 118.2(4)
C12 C11 C10 119.3(6)
C12 C11 H11 120.4
C10 C11 H11 120.4
C13 C12 C11 120.9(6)
C13 C12 H12 119.5
C11 C12 H12 119.5
C12 C13 C14 119.7(6)
C12 C13 H13 120.1
C14 C13 H13 120.1
C13 C14 C15 119.5(6)
C13 C14 H14 120.2
C15 C14 H14 120.2
C10 C15 C14 121.3(6)
C10 C15 H15 119.3
C14 C15 H15 119.3
C21 C16 C17 117.4(5)
C21 C16 P1 125.4(4)
C17 C16 P1 117.2(5)
C18 C17 C16 122.2(7)
C18 C17 H17 118.9
C16 C17 H17 118.9
C17 C18 C19 119.1(7)
C17 C18 H18 120.4
C19 C18 H18 120.4
C20 C19 C18 121.2(6)
C20 C19 H19 119.4
C18 C19 H19 119.4
C19 C20 C21 120.0(7)
C19 C20 H20 120.0
C21 C20 H20 120.0
C16 C21 C20 120.0(6)
C16 C21 H21 120.0
C20 C21 H21 120.0
C3 O1 H1 109.5

loop_
_geom_bond_atom_site_label_1
_geom_bond_atom_site_label_2
_geom_bond_distance
P1 O2 1.495(4)
P1 C16 1.784(6)
P1 C10 1.799(5)
P1 C1 1.827(5)
Br1 C7 1.896(7)
C1 C4 1.493(8)
C1 C2 1.542(8)
C1 H1A 0.9800
C2 C3 1.487(9)
C2 H2A 0.9700
C2 H2B 0.9700
C3 O1 1.390(8)
C3 H3A 0.9700
C3 H3B 0.9700
C4 C5 1.382(9)
C4 C9 1.410(9)
C5 C6 1.385(10)
C5 H5 0.9300
C6 C7 1.347(13)
C6 H6 0.9300
C7 C8 1.378(12)
C8 C9 1.378(10)
C8 H8 0.9300
C9 H9 0.9300
C10 C15 1.361(8)
C10 C11 1.391(8)
C11 C12 1.385(9)
C11 H11 0.9300
C12 C13 1.363(10)
C12 H12 0.9300
C13 C14 1.376(10)
C13 H13 0.9300
C14 C15 1.380(9)
C14 H14 0.9300
C15 H15 0.9300
C16 C21 1.394(8)
C16 C17 1.394(8)
C17 C18 1.363(9)
C17 H17 0.9300
C18 C19 1.376(12)
C18 H18 0.9300
C19 C20 1.349(10)
C19 H19 0.9300
C20 C21 1.405(9)
C20 H20 0.9300
C21 H21 0.9300
O1 H1 0.8200

loop_
_geom_hbond_atom_site_label_D
_geom_hbond_atom_site_label_H
_geom_hbond_atom_site_label_A
_geom_hbond_distance_DH
_geom_hbond_distance_HA
_geom_hbond_distance_DA
_geom_hbond_angle_DHA
_geom_hbond_site_symmetry_A
O1 H1 O2 0.82 1.96 2.744(6) 160.7 1_565
